data_7115830
loop_
_publ_author_name
'Xiaolei Zhang'
'Zhiwen Zhou'
'Hong Yan'

_publ_section_title
;
 Metal-metal redox synergy in selective B-H activation of
 ortho-carborane-9,12-dithiolate
;
_journal_name_full Chem.Commun.
_journal_page_first 13077
_journal_paper_doi 10.1039/C4cc06171C
_journal_volume 50
_journal_year 2014
_chemical_formula_sum 'C31 H41 B9 F0 N2 O P Rh2 S2'
_chemical_formula_weight 855.86
_chemical_name_systematic
; 
 ? 
;
_space_group_IT_number 14
_symmetry_cell_setting monoclinic
_symmetry_space_group_name_Hall '-P 2yn'
_symmetry_space_group_name_H-M 'P 1 21/n 1'
_atom_sites_solution_hydrogens geom
_atom_sites_solution_primary direct
_atom_sites_solution_secondary difmap
_audit_creation_method SHELXL-97
_cell_angle_alpha 90.00
_cell_angle_beta 101.289(2)
_cell_angle_gamma 90.00
_cell_formula_units_Z 4
_cell_length_a 10.6217(15)
_cell_length_b 22.947(3)
_cell_length_c 15.445(2)
_cell_measurement_temperature 296(2)
_cell_volume 3691.7(9)
_computing_structure_refinement 'SHELXL-97 (Sheldrick, 1997)'
_computing_structure_solution 'SHELXS-97 (Sheldrick, 1990)'
_diffrn_ambient_temperature 296(2)
_diffrn_measured_fraction_theta_full 0.997
_diffrn_measured_fraction_theta_max 0.997
_diffrn_radiation_monochromator graphite
_diffrn_radiation_source 'fine-focus sealed tube'
_diffrn_radiation_type MoK\a
_diffrn_radiation_wavelength 0.71073
_diffrn_reflns_av_R_equivalents 0.1051
_diffrn_reflns_av_sigmaI/netI 0.0898
_diffrn_reflns_limit_h_max 12
_diffrn_reflns_limit_h_min -13
_diffrn_reflns_limit_k_max 28
_diffrn_reflns_limit_k_min -28
_diffrn_reflns_limit_l_max 19
_diffrn_reflns_limit_l_min -19
_diffrn_reflns_number 26294
_diffrn_reflns_theta_full 26.00
_diffrn_reflns_theta_max 26.00
_diffrn_reflns_theta_min 1.61
_exptl_absorpt_coefficient_mu 1.080
_exptl_absorpt_correction_T_max 0.8813
_exptl_absorpt_correction_T_min 0.8635
_exptl_crystal_density_diffrn 1.540
_exptl_crystal_density_method 'not measured'
_exptl_crystal_F_000 1724
_exptl_crystal_size_max 0.14
_exptl_crystal_size_mid 0.13
_exptl_crystal_size_min 0.12
_refine_diff_density_max 1.895
_refine_diff_density_min -1.060
_refine_diff_density_rms 0.200
_refine_ls_extinction_method none
_refine_ls_goodness_of_fit_ref 0.967
_refine_ls_hydrogen_treatment mixed
_refine_ls_matrix_type full
_refine_ls_number_parameters 439
_refine_ls_number_reflns 7222
_refine_ls_number_restraints 0
_refine_ls_restrained_S_all 0.967
_refine_ls_R_factor_all 0.0838
_refine_ls_R_factor_gt 0.0711
_refine_ls_shift/su_max 0.088
_refine_ls_shift/su_mean 0.002
_refine_ls_structure_factor_coef Fsqd
_refine_ls_weighting_details 'calc w=1/[\s^2^(Fo^2^)+(0.1191P)^2^+0.0000P] where P=(Fo^2^+2Fc^2^)/3'
_refine_ls_weighting_scheme calc
_refine_ls_wR_factor_gt 0.1768
_refine_ls_wR_factor_ref 0.1842
_reflns_number_gt 5469
_reflns_number_total 7222
_reflns_threshold_expression >2sigma(I)
_cod_data_source_file c4cc06171c2.cif
_cod_data_source_block 20121018C
_cod_original_cell_volume 3691.6(9)
_cod_original_sg_symbol_H-M P2(1)/n
_cod_database_code 7115830

loop_
_symmetry_equiv_pos_as_xyz
'x, y, z'
'-x+1/2, y+1/2, -z+1/2'
'-x, -y, -z'
'x-1/2, -y-1/2, z-1/2'

loop_
_atom_site_label
_atom_site_type_symbol
_atom_site_fract_x
_atom_site_fract_y
_atom_site_fract_z
_atom_site_U_iso_or_equiv
_atom_site_adp_type
_atom_site_occupancy
_atom_site_symmetry_multiplicity
_atom_site_calc_flag
_atom_site_refinement_flags
B3 B 0.6822(9) 0.2795(4) 1.0030(5) 0.063(2) Uani 1 1 d .
H3 H 0.6988 0.3072 1.0623 0.076 Uiso 1 1 calc R
B4 B 0.6987(8) 0.2045(4) 1.0095(5) 0.059(2) Uani 1 1 d .
H4 H 0.7311 0.1827 1.0735 0.071 Uiso 1 1 calc R
B5 B 0.5736(8) 0.1742(4) 0.9232(5) 0.0540(19) Uani 1 1 d .
H5 H 0.4949 0.1425 0.9179 0.065 Uiso 1 1 calc R
B7 B 0.6045(8) 0.2756(4) 0.8164(5) 0.058(2) Uani 1 1 d .
H7 H 0.5410 0.2940 0.7579 0.070 Uiso 1 1 calc R
B8 B 0.6147(7) 0.1956(4) 0.8155(5) 0.0477(17) Uani 1 1 d .
H8 H 0.5110 0.1986 0.8370 0.057 Uiso 1 1 d R
B9 B 0.7370(7) 0.1787(3) 0.9098(4) 0.0401(15) Uani 1 1 d .
B10 B 0.7216(9) 0.3033(4) 0.9035(5) 0.061(2) Uani 1 1 d .
H10 H 0.7678 0.3458 0.8992 0.073 Uiso 1 1 calc R
B11 B 0.8042(8) 0.2440(4) 0.9617(5) 0.0534(19) Uani 1 1 d .
H11 H 0.9061 0.2470 0.9936 0.064 Uiso 1 1 calc R
B12 B 0.7527(7) 0.2417(3) 0.8448(4) 0.0434(16) Uani 1 1 d .
C1 C 0.5539(8) 0.2358(3) 0.9704(5) 0.067(2) Uani 1 1 d .
H1 H 0.4560 0.2338 0.9838 0.081 Uiso 1 1 calc R
C2 C 0.5674(8) 0.2895(3) 0.9108(5) 0.069(2) Uani 1 1 d .
H2 H 0.4737 0.3115 0.8948 0.082 Uiso 1 1 calc R
C13 C 0.5176(8) 0.1739(4) 0.6632(5) 0.073(2) Uani 1 1 d .
H13A H 0.4323 0.1743 0.6752 0.109 Uiso 1 1 calc R
H13B H 0.5222 0.1461 0.6176 0.109 Uiso 1 1 calc R
H13C H 0.5386 0.2119 0.6443 0.109 Uiso 1 1 calc R
C14 C 1.1844(6) 0.2252(3) 0.9161(4) 0.0534(17) Uani 1 1 d .
C15 C 1.1811(6) 0.1752(3) 0.9697(4) 0.0544(17) Uani 1 1 d .
C16 C 1.2001(6) 0.1246(3) 0.9214(4) 0.0505(16) Uani 1 1 d .
C17 C 1.2149(6) 0.1437(3) 0.8353(4) 0.0523(16) Uani 1 1 d .
C18 C 1.2054(6) 0.2057(3) 0.8314(4) 0.0530(16) Uani 1 1 d .
C19 C 1.1756(9) 0.2867(3) 0.9427(6) 0.078(2) Uani 1 1 d .
H19A H 1.1626 0.2884 1.0024 0.117 Uiso 1 1 calc R
H19B H 1.1048 0.3051 0.9042 0.117 Uiso 1 1 calc R
H19C H 1.2538 0.3066 0.9386 0.117 Uiso 1 1 calc R
C20 C 1.1689(9) 0.1762(4) 1.0654(4) 0.073(2) Uani 1 1 d .
H20A H 1.1524 0.1375 1.0839 0.110 Uiso 1 1 calc R
H20B H 1.0992 0.2013 1.0722 0.110 Uiso 1 1 calc R
H20C H 1.2472 0.1905 1.1009 0.110 Uiso 1 1 calc R
C21 C 1.2119(8) 0.0633(3) 0.9538(5) 0.070(2) Uani 1 1 d .
H21A H 1.2985 0.0562 0.9840 0.105 Uiso 1 1 calc R
H21B H 1.1907 0.0372 0.9046 0.105 Uiso 1 1 calc R
H21C H 1.1543 0.0571 0.9936 0.105 Uiso 1 1 calc R
C22 C 1.2425(8) 0.1056(4) 0.7628(5) 0.072(2) Uani 1 1 d .
H22A H 1.2141 0.1246 0.7070 0.109 Uiso 1 1 calc R
H22B H 1.1980 0.0692 0.7634 0.109 Uiso 1 1 calc R
H22C H 1.3332 0.0984 0.7715 0.109 Uiso 1 1 calc R
C23 C 1.2174(8) 0.2449(4) 0.7575(5) 0.074(2) Uani 1 1 d .
H23A H 1.1905 0.2248 0.7026 0.111 Uiso 1 1 calc R
H23B H 1.3053 0.2569 0.7632 0.111 Uiso 1 1 calc R
H23C H 1.1643 0.2786 0.7589 0.111 Uiso 1 1 calc R
C24 C 0.9446(6) -0.0119(3) 0.7377(4) 0.0482(15) Uani 1 1 d .
C25 C 1.0303(7) -0.0199(3) 0.6811(6) 0.069(2) Uani 1 1 d .
H25 H 1.0176 -0.0009 0.6269 0.083 Uiso 1 1 calc R
C26 C 1.1332(9) -0.0561(4) 0.7059(8) 0.093(3) Uani 1 1 d .
H26 H 1.1896 -0.0620 0.6676 0.111 Uiso 1 1 calc R
C27 C 1.1553(8) -0.0839(4) 0.7861(9) 0.100(4) Uani 1 1 d .
H27 H 1.2241 -0.1094 0.8010 0.119 Uiso 1 1 calc R
C28 C 1.0760(9) -0.0739(4) 0.8433(6) 0.081(3) Uani 1 1 d .
H28 H 1.0930 -0.0910 0.8990 0.097 Uiso 1 1 calc R
C29 C 0.9706(7) -0.0386(3) 0.8194(5) 0.0621(18) Uani 1 1 d .
H29 H 0.9159 -0.0325 0.8588 0.075 Uiso 1 1 calc R
C30 C 0.7411(6) 0.0173(3) 0.5894(4) 0.0442(14) Uani 1 1 d .
C31 C 0.7660(8) -0.0342(3) 0.5490(5) 0.064(2) Uani 1 1 d .
H31 H 0.8193 -0.0619 0.5814 0.077 Uiso 1 1 calc R
C32 C 0.7135(10) -0.0451(4) 0.4621(5) 0.081(3) Uani 1 1 d .
H32 H 0.7325 -0.0796 0.4358 0.097 Uiso 1 1 calc R
C33 C 0.6325(10) -0.0048(4) 0.4136(5) 0.083(3) Uani 1 1 d .
H33 H 0.5954 -0.0125 0.3550 0.099 Uiso 1 1 calc R
C34 C 0.6067(8) 0.0467(4) 0.4516(4) 0.071(2) Uani 1 1 d .
H34 H 0.5518 0.0740 0.4194 0.085 Uiso 1 1 calc R
C35 C 0.6641(7) 0.0575(3) 0.5394(4) 0.0541(17) Uani 1 1 d .
H35 H 0.6496 0.0931 0.5647 0.065 Uiso 1 1 calc R
C36 C 0.6834(5) -0.0065(3) 0.7584(3) 0.0410(13) Uani 1 1 d .
C37 C 0.6108(6) 0.0234(3) 0.8098(4) 0.0483(15) Uani 1 1 d .
H37 H 0.6201 0.0635 0.8181 0.058 Uiso 1 1 calc R
C38 C 0.5237(7) -0.0079(4) 0.8485(5) 0.066(2) Uani 1 1 d .
H38 H 0.4744 0.0114 0.8831 0.080 Uiso 1 1 calc R
C39 C 0.5101(7) -0.0668(4) 0.8362(5) 0.072(2) Uani 1 1 d .
H39 H 0.4526 -0.0873 0.8630 0.086 Uiso 1 1 calc R
C40 C 0.5808(7) -0.0954(3) 0.7849(5) 0.0641(19) Uani 1 1 d .
H40 H 0.5692 -0.1352 0.7755 0.077 Uiso 1 1 calc R
C41 C 0.6691(7) -0.0660(3) 0.7467(4) 0.0530(16) Uani 1 1 d .
H41 H 0.7189 -0.0862 0.7133 0.064 Uiso 1 1 calc R
C42 C 0.8926(6) 0.1383(3) 0.6342(4) 0.0447(14) Uani 1 1 d .
O2 O 0.9439(6) 0.1413(3) 0.5778(3) 0.0750(16) Uani 1 1 d .
O1 O 0.6061(4) 0.1583(2) 0.7410(3) 0.0508(11) Uani 1 1 d .
P1 P 0.80119(14) 0.03307(7) 0.70665(9) 0.0364(3) Uani 1 1 d .
Rh1 Rh 1.02798(4) 0.16999(2) 0.85750(3) 0.03782(17) Uani 1 1 d .
Rh2 Rh 0.82890(4) 0.130341(19) 0.73522(3) 0.03412(17) Uani 1 1 d .
S1 S 0.85264(14) 0.11908(6) 0.89383(9) 0.0380(3) Uani 1 1 d .
S2 S 0.87524(15) 0.23108(6) 0.77313(9) 0.0421(4) Uani 1 1 d .

loop_
_atom_site_aniso_label
_atom_site_aniso_U_11
_atom_site_aniso_U_22
_atom_site_aniso_U_33
_atom_site_aniso_U_23
_atom_site_aniso_U_13
_atom_site_aniso_U_12
B3 0.082(6) 0.062(5) 0.047(4) -0.007(4) 0.016(4) 0.020(5)
B4 0.074(5) 0.069(5) 0.037(4) -0.002(4) 0.016(3) 0.024(5)
B5 0.054(5) 0.058(5) 0.052(4) 0.005(4) 0.013(3) 0.007(4)
B7 0.068(5) 0.054(5) 0.055(5) 0.004(4) 0.015(4) 0.026(4)
B8 0.045(4) 0.057(5) 0.040(4) 0.004(3) 0.006(3) 0.015(4)
B9 0.044(4) 0.043(4) 0.035(3) 0.000(3) 0.010(3) 0.012(3)
B10 0.087(6) 0.043(4) 0.056(5) -0.008(4) 0.022(4) 0.016(4)
B11 0.069(5) 0.049(4) 0.040(4) -0.012(3) 0.005(3) 0.008(4)
B12 0.053(4) 0.035(4) 0.041(4) 0.001(3) 0.007(3) 0.014(3)
C1 0.080(5) 0.073(5) 0.053(4) 0.003(4) 0.023(4) 0.029(4)
C2 0.084(5) 0.063(5) 0.063(5) -0.002(4) 0.023(4) 0.040(4)
C13 0.065(5) 0.099(7) 0.051(4) -0.003(4) 0.001(3) 0.021(4)
C14 0.041(3) 0.061(4) 0.055(4) -0.017(3) 0.002(3) -0.010(3)
C15 0.048(4) 0.068(5) 0.043(3) -0.005(3) -0.002(3) 0.007(3)
C16 0.037(3) 0.061(4) 0.049(4) -0.003(3) -0.002(3) 0.007(3)
C17 0.040(3) 0.058(4) 0.056(4) -0.010(3) 0.004(3) 0.002(3)
C18 0.046(4) 0.058(4) 0.053(4) -0.008(3) 0.006(3) -0.007(3)
C19 0.087(6) 0.058(5) 0.088(6) -0.023(4) 0.014(5) -0.014(4)
C20 0.084(6) 0.090(6) 0.041(4) -0.006(4) 0.000(3) 0.012(5)
C21 0.065(5) 0.059(5) 0.079(5) 0.011(4) -0.004(4) 0.013(4)
C22 0.067(5) 0.082(6) 0.068(5) -0.025(4) 0.013(4) 0.004(4)
C23 0.069(5) 0.082(6) 0.078(5) 0.012(5) 0.029(4) -0.003(4)
C24 0.045(4) 0.034(3) 0.068(4) 0.007(3) 0.015(3) -0.002(3)
C25 0.058(5) 0.051(4) 0.107(6) 0.010(4) 0.038(4) 0.003(4)
C26 0.069(6) 0.073(6) 0.149(9) 0.004(6) 0.054(6) 0.000(5)
C27 0.045(5) 0.060(5) 0.193(11) 0.030(7) 0.020(6) 0.013(4)
C28 0.061(5) 0.067(5) 0.105(7) 0.026(5) -0.008(4) 0.007(4)
C29 0.053(4) 0.062(5) 0.066(4) 0.012(4) -0.001(3) 0.008(4)
C30 0.061(4) 0.037(3) 0.036(3) -0.002(3) 0.013(3) -0.015(3)
C31 0.102(6) 0.042(4) 0.050(4) -0.003(3) 0.023(4) -0.007(4)
C32 0.140(8) 0.061(5) 0.048(4) -0.015(4) 0.031(5) -0.022(6)
C33 0.119(7) 0.089(6) 0.038(4) -0.015(4) 0.011(4) -0.048(6)
C34 0.073(5) 0.090(6) 0.042(4) 0.010(4) -0.007(3) -0.024(5)
C35 0.060(4) 0.057(4) 0.042(3) -0.005(3) 0.004(3) -0.012(3)
C36 0.039(3) 0.045(4) 0.037(3) 0.010(3) 0.004(2) -0.002(3)
C37 0.044(3) 0.044(4) 0.057(4) 0.005(3) 0.013(3) 0.003(3)
C38 0.049(4) 0.084(6) 0.068(5) 0.013(4) 0.016(3) 0.000(4)
C39 0.050(4) 0.089(6) 0.076(5) 0.028(5) 0.009(3) -0.022(4)
C40 0.065(5) 0.053(4) 0.069(5) 0.013(4) -0.001(4) -0.017(4)
C41 0.063(4) 0.044(4) 0.051(4) 0.002(3) 0.008(3) -0.012(3)
C42 0.058(4) 0.043(4) 0.034(3) -0.002(3) 0.014(3) -0.004(3)
O2 0.090(4) 0.086(4) 0.056(3) 0.002(3) 0.031(3) -0.014(3)
O1 0.047(3) 0.056(3) 0.047(2) 0.002(2) 0.0052(18) 0.012(2)
P1 0.0433(8) 0.0342(8) 0.0317(7) 0.0003(6) 0.0076(5) -0.0003(6)
Rh1 0.0398(3) 0.0391(3) 0.0334(3) -0.00183(18) 0.00431(18) 0.00214(19)
Rh2 0.0422(3) 0.0320(3) 0.0277(3) 0.00056(17) 0.00558(18) 0.00153(18)
S1 0.0455(8) 0.0370(8) 0.0315(7) 0.0030(6) 0.0079(5) 0.0076(6)
S2 0.0541(9) 0.0326(8) 0.0396(8) 0.0015(6) 0.0093(6) 0.0040(7)

loop_
_atom_type_symbol
_atom_type_description
_atom_type_scat_dispersion_real
_atom_type_scat_dispersion_imag
_atom_type_scat_source
C C 0.0033 0.0016 'International Tables Vol C Tables 4.2.6.8 and 6.1.1.4'
H H 0.0000 0.0000 'International Tables Vol C Tables 4.2.6.8 and 6.1.1.4'
B B 0.0013 0.0007 'International Tables Vol C Tables 4.2.6.8 and 6.1.1.4'
O O 0.0106 0.0060 'International Tables Vol C Tables 4.2.6.8 and 6.1.1.4'
F F 0.0171 0.0103 'International Tables Vol C Tables 4.2.6.8 and 6.1.1.4'
P P 0.1023 0.0942 'International Tables Vol C Tables 4.2.6.8 and 6.1.1.4'
S S 0.1246 0.1234 'International Tables Vol C Tables 4.2.6.8 and 6.1.1.4'
Rh Rh -1.1178 0.9187 'International Tables Vol C Tables 4.2.6.8 and 6.1.1.4'
N N 0.0061 0.0033 'International Tables Vol C Tables 4.2.6.8 and 6.1.1.4'

loop_
_geom_angle_atom_site_label_1
_geom_angle_atom_site_label_2
_geom_angle_atom_site_label_3
_geom_angle
C1 B3 C2 54.9(5)
C1 B3 B4 59.5(5)
C2 B3 B4 103.3(6)
C1 B3 B11 103.1(6)
C2 B3 B11 102.6(5)
B4 B3 B11 59.0(5)
C1 B3 B10 103.9(6)
C2 B3 B10 58.7(5)
B4 B3 B10 108.7(6)
B11 B3 B10 60.4(5)
C1 B3 H3 125.5
C2 B3 H3 126.3
B4 B3 H3 121.9
B11 B3 H3 124.2
B10 B3 H3 121.5
C1 B4 B11 104.1(6)
C1 B4 B3 58.9(5)
B11 B4 B3 61.1(5)
C1 B4 B9 100.3(5)
B11 B4 B9 61.4(4)
B3 B4 B9 108.6(6)
C1 B4 B5 54.7(4)
B11 B4 B5 109.2(5)
B3 B4 B5 106.5(6)
B9 B4 B5 59.7(4)
C1 B4 H4 127.9
B11 B4 H4 120.7
B3 B4 H4 120.9
B9 B4 H4 123.1
B5 B4 H4 122.6
C1 B5 B9 102.5(6)
C1 B5 B4 58.7(5)
B9 B5 B4 58.6(4)
C1 B5 B8 104.2(6)
B9 B5 B8 58.8(4)
B4 B5 B8 106.7(5)
C1 B5 H5 116.5
B9 B5 H5 140.3
B4 B5 H5 137.7
B8 B5 H5 114.6
C1 B5 H8 90.0
B9 B5 H8 98.6
B4 B5 H8 130.5
B8 B5 H8 40.5
H5 B5 H8 89.0
C2 B7 B12 103.3(6)
C2 B7 B10 60.0(5)
B12 B7 B10 59.9(5)
C2 B7 B8 103.2(6)
B12 B7 B8 60.2(4)
B10 B7 B8 109.4(6)
C2 B7 H7 116.6
B12 B7 H7 139.5
B10 B7 H7 135.9
B8 B7 H7 113.7
O1 B8 B9 116.6(5)
O1 B8 B12 118.6(5)
B9 B8 B12 59.8(4)
O1 B8 B7 127.8(6)
B9 B8 B7 104.1(5)
B12 B8 B7 57.0(4)
O1 B8 B5 125.0(6)
B9 B8 B5 58.5(4)
B12 B8 B5 104.6(5)
B7 B8 B5 103.4(5)
O1 B8 H8 109.7
B9 B8 H8 110.0
B12 B8 H8 129.7
B7 B8 H8 83.3
B5 B8 H8 52.2
B4 B9 B11 57.8(4)
B4 B9 B12 106.3(5)
B11 B9 B12 59.9(4)
B4 B9 B5 61.7(4)
B11 B9 B5 107.9(5)
B12 B9 B5 108.1(5)
B4 B9 B8 112.4(5)
B11 B9 B8 110.2(5)
B12 B9 B8 60.1(4)
B5 B9 B8 62.7(4)
B4 B9 S1 128.5(4)
B11 B9 S1 117.1(5)
B12 B9 S1 112.2(4)
B5 B9 S1 130.1(5)
B8 B9 S1 115.9(4)
C2 B10 B12 99.7(6)
C2 B10 B7 55.7(5)
B12 B10 B7 59.3(4)
C2 B10 B3 59.0(5)
B12 B10 B3 107.8(6)
B7 B10 B3 107.7(7)
C2 B10 B11 102.3(6)
B12 B10 B11 61.1(4)
B7 B10 B11 108.5(6)
B3 B10 B11 59.7(5)
C2 B10 H10 128.2
B12 B10 H10 123.6
B7 B10 H10 122.0
B3 B10 H10 120.9
B11 B10 H10 122.1
B4 B11 B3 59.9(5)
B4 B11 B10 109.0(6)
B3 B11 B10 59.9(5)
B4 B11 B12 108.9(6)
B3 B11 B12 106.3(6)
B10 B11 B12 58.9(4)
B4 B11 B9 60.7(4)
B3 B11 B9 107.2(6)
B10 B11 B9 107.7(6)
B12 B11 B9 60.2(4)
B4 B11 H11 120.6
B3 B11 H11 122.8
B10 B11 H11 121.8
B12 B11 H11 122.3
B9 B11 H11 121.7
B7 B12 B10 60.9(5)
B7 B12 B11 109.0(5)
B10 B12 B11 60.1(4)
B7 B12 B9 109.0(5)
B10 B12 B9 108.3(5)
B11 B12 B9 59.9(4)
B7 B12 B8 62.8(5)
B10 B12 B8 112.3(5)
B11 B12 B8 110.3(5)
B9 B12 B8 60.2(4)
B7 B12 S2 127.4(5)
B10 B12 S2 129.4(5)
B11 B12 S2 119.3(5)
B9 B12 S2 112.1(4)
B8 B12 S2 113.6(4)
C2 C1 B5 112.8(5)
C2 C1 B3 62.9(5)
B5 C1 B3 118.9(6)
C2 C1 B4 111.3(6)
B5 C1 B4 66.6(5)
B3 C1 B4 61.6(5)
C2 C1 H1 110.1
B5 C1 H1 104.9
B3 C1 H1 135.0
B4 C1 H1 137.6
C1 C2 B7 116.4(6)
C1 C2 B10 112.9(6)
B7 C2 B10 64.3(5)
C1 C2 B3 62.2(5)
B7 C2 B3 117.9(6)
B10 C2 B3 62.4(5)
C1 C2 H2 108.2
B7 C2 H2 104.9
B10 C2 H2 138.0
B3 C2 H2 136.0
O1 C13 H13A 109.5
O1 C13 H13B 109.5
H13A C13 H13B 109.5
O1 C13 H13C 109.5
H13A C13 H13C 109.5
H13B C13 H13C 109.5
C15 C14 C18 107.8(6)
C15 C14 C19 126.8(6)
C18 C14 C19 125.3(7)
C15 C14 Rh1 70.3(4)
C18 C14 Rh1 71.2(4)
C19 C14 Rh1 126.6(5)
C14 C15 C16 109.4(6)
C14 C15 C20 125.2(7)
C16 C15 C20 125.3(7)
C14 C15 Rh1 70.9(4)
C16 C15 Rh1 72.0(4)
C20 C15 Rh1 126.7(5)
C15 C16 C17 107.0(6)
C15 C16 C21 127.4(6)
C17 C16 C21 125.5(6)
C15 C16 Rh1 69.6(4)
C17 C16 Rh1 70.6(4)
C21 C16 Rh1 127.9(5)
C18 C17 C16 108.8(6)
C18 C17 C22 125.1(7)
C16 C17 C22 126.0(7)
C18 C17 Rh1 70.7(4)
C16 C17 Rh1 70.6(4)
C22 C17 Rh1 127.0(5)
C17 C18 C14 107.1(6)
C17 C18 C23 128.6(6)
C14 C18 C23 124.3(7)
C17 C18 Rh1 70.8(4)
C14 C18 Rh1 69.7(4)
C23 C18 Rh1 125.8(5)
C14 C19 H19A 109.5
C14 C19 H19B 109.5
H19A C19 H19B 109.5
C14 C19 H19C 109.5
H19A C19 H19C 109.5
H19B C19 H19C 109.5
C15 C20 H20A 109.5
C15 C20 H20B 109.5
H20A C20 H20B 109.5
C15 C20 H20C 109.5
H20A C20 H20C 109.5
H20B C20 H20C 109.5
C16 C21 H21A 109.5
C16 C21 H21B 109.5
H21A C21 H21B 109.5
C16 C21 H21C 109.5
H21A C21 H21C 109.5
H21B C21 H21C 109.5
C17 C22 H22A 109.5
C17 C22 H22B 109.5
H22A C22 H22B 109.5
C17 C22 H22C 109.5
H22A C22 H22C 109.5
H22B C22 H22C 109.5
C18 C23 H23A 109.5
C18 C23 H23B 109.5
H23A C23 H23B 109.5
C18 C23 H23C 109.5
H23A C23 H23C 109.5
H23B C23 H23C 109.5
C29 C24 C25 118.5(7)
C29 C24 P1 119.9(5)
C25 C24 P1 121.7(6)
C26 C25 C24 119.3(8)
C26 C25 H25 120.3
C24 C25 H25 120.3
C25 C26 C27 121.5(8)
C25 C26 H26 119.3
C27 C26 H26 119.3
C28 C27 C26 119.5(8)
C28 C27 H27 120.3
C26 C27 H27 120.3
C27 C28 C29 120.2(9)
C27 C28 H28 119.9
C29 C28 H28 119.9
C28 C29 C24 120.9(8)
C28 C29 H29 119.5
C24 C29 H29 119.5
C35 C30 C31 117.9(6)
C35 C30 P1 118.6(5)
C31 C30 P1 123.5(5)
C32 C31 C30 121.3(8)
C32 C31 H31 119.4
C30 C31 H31 119.4
C31 C32 C33 119.9(8)
C31 C32 H32 120.0
C33 C32 H32 120.0
C34 C33 C32 120.1(7)
C34 C33 H33 120.0
C32 C33 H33 120.0
C33 C34 C35 118.9(8)
C33 C34 H34 120.6
C35 C34 H34 120.6
C30 C35 C34 121.9(7)
C30 C35 H35 119.1
C34 C35 H35 119.1
C41 C36 C37 120.2(6)
C41 C36 P1 119.6(5)
C37 C36 P1 120.1(5)
C36 C37 C38 118.6(7)
C36 C37 H37 120.7
C38 C37 H37 120.7
C39 C38 C37 120.7(7)
C39 C38 H38 119.7
C37 C38 H38 119.7
C40 C39 C38 120.1(7)
C40 C39 H39 119.9
C38 C39 H39 119.9
C39 C40 C41 120.9(7)
C39 C40 H40 119.6
C41 C40 H40 119.6
C40 C41 C36 119.5(7)
C40 C41 H41 120.2
C36 C41 H41 120.2
O2 C42 Rh2 172.5(7)
C13 O1 B8 117.3(5)
C13 O1 Rh2 121.0(4)
B8 O1 Rh2 106.0(4)
C24 P1 C30 105.1(3)
C24 P1 C36 102.1(3)
C30 P1 C36 101.3(3)
C24 P1 Rh2 115.6(2)
C30 P1 Rh2 112.9(2)
C36 P1 Rh2 118.0(2)
C15 Rh1 C14 38.7(3)
C15 Rh1 C18 65.0(3)
C14 Rh1 C18 39.1(2)
C15 Rh1 C16 38.4(2)
C14 Rh1 C16 64.9(3)
C18 Rh1 C16 65.1(3)
C15 Rh1 C17 64.4(3)
C14 Rh1 C17 64.7(3)
C18 Rh1 C17 38.5(3)
C16 Rh1 C17 38.8(2)
C15 Rh1 S2 138.9(2)
C14 Rh1 S2 106.1(2)
C18 Rh1 S2 101.74(19)
C16 Rh1 S2 166.76(19)
C17 Rh1 S2 129.51(19)
C15 Rh1 S1 110.3(2)
C14 Rh1 S1 140.84(18)
C18 Rh1 S1 171.7(2)
C16 Rh1 S1 106.82(19)
C17 Rh1 S1 133.7(2)
S2 Rh1 S1 86.30(5)
C15 Rh1 Rh2 162.5(2)
C14 Rh1 Rh2 158.4(2)
C18 Rh1 Rh2 126.02(17)
C16 Rh1 Rh2 129.18(18)
C17 Rh1 Rh2 114.30(17)
S2 Rh1 Rh2 56.61(4)
S1 Rh1 Rh2 56.84(4)
C42 Rh2 P1 89.3(2)
C42 Rh2 S2 91.1(2)
P1 Rh2 S2 175.20(6)
C42 Rh2 S1 152.9(2)
P1 Rh2 S1 94.30(5)
S2 Rh2 S1 83.17(5)
C42 Rh2 O1 121.5(2)
P1 Rh2 O1 99.93(12)
S2 Rh2 O1 83.91(12)
S1 Rh2 O1 84.39(10)
C42 Rh2 Rh1 101.1(2)
P1 Rh2 Rh1 121.19(4)
S2 Rh2 Rh1 54.06(4)
S1 Rh2 Rh1 54.40(4)
O1 Rh2 Rh1 120.77(11)
B9 S1 Rh1 103.7(2)
B9 S1 Rh2 96.5(2)
Rh1 S1 Rh2 68.76(4)
B12 S2 Rh1 103.6(2)
B12 S2 Rh2 97.8(2)
Rh1 S2 Rh2 69.33(4)

loop_
_geom_bond_atom_site_label_1
_geom_bond_atom_site_label_2
_geom_bond_distance
B3 C1 1.688(13)
B3 C2 1.699(12)
B3 B4 1.733(13)
B3 B11 1.753(11)
B3 B10 1.757(12)
B3 H3 1.1000
B4 C1 1.699(11)
B4 B11 1.718(12)
B4 B9 1.770(9)
B4 B5 1.825(12)
B4 H4 1.1000
B5 C1 1.623(11)
B5 B9 1.790(10)
B5 B8 1.866(10)
B5 H5 1.1000
B5 H8 1.4764
B7 C2 1.616(10)
B7 B12 1.734(10)
B7 B10 1.762(13)
B7 B8 1.839(11)
B7 H7 1.1000
B8 O1 1.423(8)
B8 B9 1.795(10)
B8 B12 1.793(11)
B8 H8 1.2128
B9 B11 1.783(11)
B9 B12 1.788(10)
B9 S1 1.886(7)
B10 C2 1.694(13)
B10 B12 1.744(10)
B10 B11 1.765(12)
B10 H10 1.1000
B11 B12 1.783(10)
B11 H11 1.1000
B12 S2 1.882(7)
C1 C2 1.560(11)
C1 H1 1.1000
C2 H2 1.1000
C13 O1 1.419(8)
C13 H13A 0.9600
C13 H13B 0.9600
C13 H13C 0.9600
C14 C15 1.419(10)
C14 C18 1.441(9)
C14 C19 1.478(10)
C14 Rh1 2.143(6)
C15 C16 1.416(9)
C15 C20 1.508(9)
C15 Rh1 2.136(6)
C16 C17 1.437(9)
C16 C21 1.490(10)
C16 Rh1 2.167(6)
C17 C18 1.427(10)
C17 C22 1.493(9)
C17 Rh1 2.166(6)
C18 C23 1.478(10)
C18 Rh1 2.164(6)
C19 H19A 0.9600
C19 H19B 0.9600
C19 H19C 0.9600
C20 H20A 0.9600
C20 H20B 0.9600
C20 H20C 0.9600
C21 H21A 0.9600
C21 H21B 0.9600
C21 H21C 0.9600
C22 H22A 0.9600
C22 H22B 0.9600
C22 H22C 0.9600
C23 H23A 0.9600
C23 H23B 0.9600
C23 H23C 0.9600
C24 C29 1.382(9)
C24 C25 1.393(9)
C24 P1 1.824(6)
C25 C26 1.366(12)
C25 H25 0.9300
C26 C27 1.372(14)
C26 H26 0.9300
C27 C28 1.355(14)
C27 H27 0.9300
C28 C29 1.373(11)
C28 H28 0.9300
C29 H29 0.9300
C30 C35 1.366(9)
C30 C31 1.386(9)
C30 P1 1.835(6)
C31 C32 1.372(11)
C31 H31 0.9300
C32 C33 1.380(13)
C32 H32 0.9300
C33 C34 1.371(12)
C33 H33 0.9300
C34 C35 1.397(9)
C34 H34 0.9300
C35 H35 0.9300
C36 C41 1.383(9)
C36 C37 1.391(8)
C36 P1 1.849(6)
C37 C38 1.396(9)
C37 H37 0.9300
C38 C39 1.368(12)
C38 H38 0.9300
C39 C40 1.362(12)
C39 H39 0.9300
C40 C41 1.378(10)
C40 H40 0.9300
C41 H41 0.9300
C42 O2 1.117(7)
C42 Rh2 1.827(6)
O1 Rh2 2.470(4)
P1 Rh2 2.2831(16)
Rh1 S2 2.3383(16)
Rh1 S1 2.3574(15)
Rh1 Rh2 2.7023(7)
Rh2 S2 2.4116(16)
Rh2 S1 2.4269(14)
